data_7155480
loop_
_publ_author_name
'Tan, Song Wei Benjamin'
'Chai, Christina L. L.'
'Moloney, Mark G.'

_publ_section_title
;
 Mimics of pramanicin derived from pyroglutamic acid and their
 antibacterial activity.
;
_journal_issue 8
_journal_name_full 'Organic &amp; biomolecular chemistry'
_journal_page_first 1889
_journal_page_last 1912
_journal_paper_doi 10.1039/c6ob02828d
_journal_volume 15
_journal_year 2017
_chemical_absolute_configuration rm
_chemical_formula_sum 'C15 H16 N2 O6'
_chemical_formula_weight 320.30
_chemical_name_systematic
; 
 ? 
;
_space_group_IT_number 4
_symmetry_cell_setting monoclinic
_symmetry_space_group_name_Hall 'P 2yb'
_symmetry_space_group_name_H-M 'P 1 21 1'
_atom_sites_solution_hydrogens geom
_atom_sites_solution_primary direct
_atom_sites_solution_secondary difmap
_audit_creation_method SHELXL-97
_audit_update_record
;
2016-10-11 deposited with the CCDC.
2017-01-31 downloaded from the CCDC.
;
_cell_angle_alpha 90.00
_cell_angle_beta 92.25(3)
_cell_angle_gamma 90.00
_cell_formula_units_Z 2
_cell_length_a 7.4743(15)
_cell_length_b 9.2516(19)
_cell_length_c 10.829(2)
_cell_measurement_reflns_used 2208
_cell_measurement_temperature 140(2)
_cell_measurement_theta_max 30.9287
_cell_measurement_theta_min 2.2014
_cell_volume 748.2(3)
_computing_structure_refinement 'SHELXL-97 (Sheldrick, 1997)'
_computing_structure_solution 'SHELXS-97 (Sheldrick, 1990)'
_diffrn_ambient_temperature 140(2)
_diffrn_measured_fraction_theta_full 0.986
_diffrn_measured_fraction_theta_max 0.895
_diffrn_radiation_monochromator graphite
_diffrn_radiation_source 'fine-focus sealed tube'
_diffrn_radiation_type MoK\a
_diffrn_radiation_wavelength 0.71073
_diffrn_reflns_av_R_equivalents 0.0119
_diffrn_reflns_av_sigmaI/netI 0.0171
_diffrn_reflns_limit_h_max 10
_diffrn_reflns_limit_h_min -10
_diffrn_reflns_limit_k_max 12
_diffrn_reflns_limit_k_min -13
_diffrn_reflns_limit_l_max 15
_diffrn_reflns_limit_l_min -15
_diffrn_reflns_number 6392
_diffrn_reflns_theta_full 25.00
_diffrn_reflns_theta_max 30.96
_diffrn_reflns_theta_min 1.88
_exptl_absorpt_coefficient_mu 0.111
_exptl_absorpt_correction_T_max 0.9526
_exptl_absorpt_correction_T_min 0.9526
_exptl_absorpt_correction_type multi-scan
_exptl_absorpt_process_details 'R. H. Blessing, Acta Cryst. 1995 A51, 33-38'
_exptl_crystal_colour colorless
_exptl_crystal_density_diffrn 1.422
_exptl_crystal_density_method 'not measured'
_exptl_crystal_description block
_exptl_crystal_F_000 336
_exptl_crystal_size_max 0.44
_exptl_crystal_size_mid 0.44
_exptl_crystal_size_min 0.44
_refine_diff_density_max 0.225
_refine_diff_density_min -0.190
_refine_diff_density_rms 0.043
_refine_ls_abs_structure_details 'Flack H D (1983), Acta Cryst. A39, 876-881'
_refine_ls_abs_structure_Flack -0.6(6)
_refine_ls_extinction_method none
_refine_ls_goodness_of_fit_ref 1.055
_refine_ls_hydrogen_treatment mixed
_refine_ls_matrix_type full
_refine_ls_number_parameters 214
_refine_ls_number_reflns 3900
_refine_ls_number_restraints 1
_refine_ls_restrained_S_all 1.054
_refine_ls_R_factor_all 0.0327
_refine_ls_R_factor_gt 0.0322
_refine_ls_shift/su_max 0.003
_refine_ls_shift/su_mean 0.000
_refine_ls_structure_factor_coef Fsqd
_refine_ls_weighting_details 'calc w=1/[\s^2^(Fo^2^)+(0.0521P)^2^+0.0936P] where P=(Fo^2^+2Fc^2^)/3'
_refine_ls_weighting_scheme calc
_refine_ls_wR_factor_gt 0.0845
_refine_ls_wR_factor_ref 0.0853
_reflns_number_gt 3833
_reflns_number_total 3900
_reflns_threshold_expression >2sigma(I)
_cod_data_source_file c6ob02828d2.cif
_cod_data_source_block shelxs
_cod_depositor_comments 'Adding full bibliography for 7155479--7155480.cif.'
_cod_original_sg_symbol_H-M 'P 21'
_cod_database_code 7155480

loop_
_symmetry_equiv_pos_as_xyz
'x, y, z'
'-x, y+1/2, -z'

loop_
_atom_site_label
_atom_site_type_symbol
_atom_site_fract_x
_atom_site_fract_y
_atom_site_fract_z
_atom_site_U_iso_or_equiv
_atom_site_adp_type
_atom_site_occupancy
_atom_site_symmetry_multiplicity
_atom_site_calc_flag
_atom_site_refinement_flags
N2 N 0.18098(12) 0.14016(11) 0.47970(8) 0.01970(18) Uani 1 1 d .
O1 O 0.18559(12) 0.35554(10) 0.24555(8) 0.02620(18) Uani 1 1 d .
O2 O -0.17953(12) 0.16722(11) 0.11813(8) 0.0294(2) Uani 1 1 d .
O4 O -0.08771(12) 0.26284(12) 0.46105(8) 0.02866(19) Uani 1 1 d .
O5 O 0.27095(14) 0.02885(12) 0.17791(8) 0.0339(2) Uani 1 1 d .
O6 O 0.42662(12) 0.28416(10) 0.48360(8) 0.02604(18) Uani 1 1 d .
O3 O -0.09743(14) -0.01043(11) 0.29227(9) 0.0335(2) Uani 1 1 d .
C1 C 0.02428(14) 0.18354(13) 0.41945(10) 0.0209(2) Uani 1 1 d .
C2 C 0.35169(14) 0.17570(13) 0.68026(10) 0.0208(2) Uani 1 1 d .
C3 C 0.28196(15) 0.24043(12) 0.55936(10) 0.0210(2) Uani 1 1 d .
H3A H 0.2056 0.3263 0.5768 0.025 Uiso 1 1 calc R
C4 C 0.33384(16) 0.03055(13) 0.71027(10) 0.0247(2) Uani 1 1 d .
H4 H 0.2746 -0.0337 0.6538 0.030 Uiso 1 1 calc R
C5 C -0.05373(15) 0.20993(13) 0.18520(10) 0.0224(2) Uani 1 1 d .
C6 C 0.40326(17) -0.02088(15) 0.82392(11) 0.0289(2) Uani 1 1 d .
H6 H 0.3911 -0.1201 0.8445 0.035 Uiso 1 1 calc R
C7 C 0.30672(15) 0.06702(13) 0.39992(9) 0.0219(2) Uani 1 1 d .
H7 H 0.3313 -0.0336 0.4298 0.026 Uiso 1 1 calc R
C8 C 0.20917(16) 0.06464(13) 0.27406(10) 0.0235(2) Uani 1 1 d .
C9 C 0.44038(16) 0.26879(14) 0.76372(10) 0.0255(2) Uani 1 1 d .
H9 H 0.4537 0.3679 0.7431 0.031 Uiso 1 1 calc R
N1 N 0.03168(14) 0.33434(12) 0.16878(9) 0.0261(2) Uani 1 1 d .
C10 C 0.50932(17) 0.21797(15) 0.87660(11) 0.0286(2) Uani 1 1 d .
H10 H 0.5694 0.2820 0.9329 0.034 Uiso 1 1 calc R
C11 C 0.01407(15) 0.11210(12) 0.29128(10) 0.0216(2) Uani 1 1 d .
C12 C 0.48979(17) 0.07270(16) 0.90661(10) 0.0292(3) Uani 1 1 d .
H12 H 0.5358 0.0375 0.9839 0.035 Uiso 1 1 calc R
C13 C 0.47732(16) 0.16083(15) 0.41313(11) 0.0276(2) Uani 1 1 d .
H13A H 0.5753 0.1069 0.4567 0.033 Uiso 1 1 calc R
H13B H 0.5178 0.1906 0.3310 0.033 Uiso 1 1 calc R
C14 C 0.17263(19) 0.49118(15) 0.31140(13) 0.0317(3) Uani 1 1 d .
H14A H 0.1617 0.5708 0.2519 0.048 Uiso 1 1 calc R
H14B H 0.2804 0.5050 0.3646 0.048 Uiso 1 1 calc R
H14C H 0.0670 0.4895 0.3622 0.048 Uiso 1 1 calc R
C15 C 0.0232(2) 0.4157(2) 0.05356(14) 0.0434(4) Uani 1 1 d .
H15A H 0.1322 0.3982 0.0084 0.065 Uiso 1 1 calc R
H15B H 0.0131 0.5190 0.0717 0.065 Uiso 1 1 calc R
H15C H -0.0815 0.3845 0.0030 0.065 Uiso 1 1 calc R
H1 H -0.168(3) 0.006(3) 0.223(2) 0.057(6) Uiso 1 1 d .

loop_
_atom_site_aniso_label
_atom_site_aniso_U_11
_atom_site_aniso_U_22
_atom_site_aniso_U_33
_atom_site_aniso_U_23
_atom_site_aniso_U_13
_atom_site_aniso_U_12
N2 0.0193(4) 0.0232(4) 0.0163(4) -0.0010(3) -0.0031(3) 0.0002(3)
O1 0.0233(4) 0.0267(4) 0.0283(4) 0.0014(3) -0.0035(3) -0.0027(3)
O2 0.0300(4) 0.0324(5) 0.0249(4) -0.0012(3) -0.0100(3) 0.0003(4)
O4 0.0220(4) 0.0401(5) 0.0239(4) -0.0017(4) 0.0007(3) 0.0058(4)
O5 0.0395(5) 0.0407(6) 0.0213(4) -0.0059(4) -0.0012(3) 0.0117(4)
O6 0.0265(4) 0.0282(4) 0.0234(4) 0.0014(3) -0.0001(3) -0.0059(3)
O3 0.0391(5) 0.0307(5) 0.0297(4) 0.0057(4) -0.0111(4) -0.0146(4)
C1 0.0192(4) 0.0256(5) 0.0178(4) 0.0028(4) -0.0017(3) -0.0017(4)
C2 0.0187(4) 0.0263(5) 0.0171(4) -0.0013(4) -0.0012(3) -0.0003(4)
C3 0.0204(5) 0.0241(5) 0.0184(4) -0.0011(4) -0.0025(3) -0.0006(4)
C4 0.0234(5) 0.0286(6) 0.0216(5) 0.0003(4) -0.0036(4) -0.0036(4)
C5 0.0225(5) 0.0268(5) 0.0176(4) 0.0014(4) -0.0019(4) 0.0023(4)
C6 0.0294(6) 0.0326(6) 0.0244(5) 0.0066(5) -0.0028(4) -0.0042(5)
C7 0.0239(5) 0.0229(5) 0.0186(4) -0.0001(4) -0.0023(4) 0.0042(4)
C8 0.0287(5) 0.0215(5) 0.0197(4) -0.0009(4) -0.0044(4) 0.0027(4)
C9 0.0252(5) 0.0273(5) 0.0234(5) -0.0020(4) -0.0039(4) -0.0010(4)
N1 0.0257(5) 0.0299(5) 0.0223(4) 0.0065(4) -0.0049(4) -0.0022(4)
C10 0.0302(6) 0.0338(6) 0.0213(5) -0.0039(5) -0.0058(4) -0.0022(5)
C11 0.0230(5) 0.0228(5) 0.0186(4) 0.0022(4) -0.0039(4) -0.0036(4)
C12 0.0288(6) 0.0395(7) 0.0188(5) 0.0038(5) -0.0042(4) -0.0019(5)
C13 0.0210(5) 0.0364(6) 0.0253(5) -0.0016(5) -0.0003(4) 0.0008(5)
C14 0.0327(6) 0.0256(6) 0.0365(6) -0.0009(5) -0.0016(5) -0.0041(5)
C15 0.0516(9) 0.0466(9) 0.0314(7) 0.0188(6) -0.0062(6) -0.0066(7)

loop_
_atom_type_symbol
_atom_type_description
_atom_type_scat_dispersion_real
_atom_type_scat_dispersion_imag
_atom_type_scat_source
C C 0.0033 0.0016 'International Tables Vol C Tables 4.2.6.8 and 6.1.1.4'
H H 0.0000 0.0000 'International Tables Vol C Tables 4.2.6.8 and 6.1.1.4'
N N 0.0061 0.0033 'International Tables Vol C Tables 4.2.6.8 and 6.1.1.4'
O O 0.0106 0.0060 'International Tables Vol C Tables 4.2.6.8 and 6.1.1.4'

loop_
_geom_angle_atom_site_label_1
_geom_angle_atom_site_label_2
_geom_angle_atom_site_label_3
_geom_angle
C1 N2 C3 120.38(10)
C1 N2 C7 114.08(9)
C3 N2 C7 108.27(9)
N1 O1 C14 110.05(10)
C13 O6 C3 107.46(9)
C11 O3 H1 100.5(15)
O4 C1 N2 125.91(10)
O4 C1 C11 125.81(10)
N2 C1 C11 108.27(10)
C4 C2 C9 119.48(10)
C4 C2 C3 123.50(10)
C9 C2 C3 117.02(11)
O6 C3 N2 102.97(8)
O6 C3 C2 111.29(9)
N2 C3 C2 114.39(9)
O6 C3 H3A 109.3
N2 C3 H3A 109.3
C2 C3 H3A 109.3
C2 C4 C6 119.90(11)
C2 C4 H4 120.0
C6 C4 H4 120.0
O2 C5 N1 123.92(11)
O2 C5 C11 118.37(11)
N1 C5 C11 117.67(10)
C12 C6 C4 120.17(12)
C12 C6 H6 119.9
C4 C6 H6 119.9
N2 C7 C8 103.82(9)
N2 C7 C13 103.41(9)
C8 C7 C13 117.15(10)
N2 C7 H7 110.6
C8 C7 H7 110.6
C13 C7 H7 110.6
O5 C8 C7 126.40(11)
O5 C8 C11 125.51(10)
C7 C8 C11 108.06(9)
C10 C9 C2 120.71(12)
C10 C9 H9 119.6
C2 C9 H9 119.6
C5 N1 O1 115.28(9)
C5 N1 C15 123.78(11)
O1 N1 C15 116.21(11)
C9 C10 C12 119.57(11)
C9 C10 H10 120.2
C12 C10 H10 120.2
O3 C11 C5 107.63(9)
O3 C11 C1 110.36(9)
C5 C11 C1 115.23(10)
O3 C11 C8 109.56(10)
C5 C11 C8 111.35(9)
C1 C11 C8 102.61(9)
C6 C12 C10 120.16(11)
C6 C12 H12 119.9
C10 C12 H12 119.9
O6 C13 C7 105.21(9)
O6 C13 H13A 110.7
C7 C13 H13A 110.7
O6 C13 H13B 110.7
C7 C13 H13B 110.7
H13A C13 H13B 108.8
O1 C14 H14A 109.5
O1 C14 H14B 109.5
H14A C14 H14B 109.5
O1 C14 H14C 109.5
H14A C14 H14C 109.5
H14B C14 H14C 109.5
N1 C15 H15A 109.5
N1 C15 H15B 109.5
H15A C15 H15B 109.5
N1 C15 H15C 109.5
H15A C15 H15C 109.5
H15B C15 H15C 109.5

loop_
_geom_bond_atom_site_label_1
_geom_bond_atom_site_label_2
_geom_bond_distance
N2 C1 1.3778(14)
N2 C3 1.4571(14)
N2 C7 1.4668(14)
O1 N1 1.4063(13)
O1 C14 1.4484(17)
O2 C5 1.2304(14)
O4 C1 1.2130(15)
O5 C8 1.2020(15)
O6 C13 1.4320(16)
O6 C3 1.4407(15)
O3 C11 1.4073(14)
O3 H1 0.91(2)
C1 C11 1.5365(15)
C2 C4 1.3893(17)
C2 C9 1.3967(16)
C2 C3 1.5135(15)
C3 H3A 1.0000
C4 C6 1.4000(16)
C4 H4 0.9500
C5 N1 1.3315(16)
C5 C11 1.5329(15)
C6 C12 1.3872(18)
C6 H6 0.9500
C7 C8 1.5204(15)
C7 C13 1.5444(17)
C7 H7 1.0000
C8 C11 1.5413(17)
C9 C10 1.3897(16)
C9 H9 0.9500
N1 C15 1.4562(16)
C10 C12 1.392(2)
C10 H10 0.9500
C12 H12 0.9500
C13 H13A 0.9900
C13 H13B 0.9900
C14 H14A 0.9800
C14 H14B 0.9800
C14 H14C 0.9800
C15 H15A 0.9800
C15 H15B 0.9800
C15 H15C 0.9800
